data_4119428
loop_
_publ_author_name
'Oscar Tutusaus'
'Chengbao Ni'
'Nathaniel K. Szymczak'

_publ_section_title
;
 A Transition Metal Lewis Acid/Base Triad System for Cooperative Substrate
 Binding
;
_journal_name_full 'Journal of the American Chemical Society'
_journal_page_first 3403
_journal_page_last 3406
_journal_paper_doi 10.1021/ja400962h
_journal_volume 135
_journal_year 2013
_chemical_formula_moiety 'C26 H34 B Cl4 N6 O3 V'
_chemical_formula_sum 'C26 H34 B Cl4 N6 O3 V'
_chemical_formula_weight 682.14
_chemical_name_systematic
;
 ? 
;
_space_group_IT_number 61
_symmetry_cell_setting orthorhombic
_symmetry_Int_Tables_number 61
_symmetry_space_group_name_Hall '-P 2ac 2ab'
_symmetry_space_group_name_H-M 'P b c a'
_atom_sites_solution_hydrogens geom
_atom_sites_solution_primary direct
_atom_sites_solution_secondary difmap
_cell_angle_alpha 90.00
_cell_angle_beta 90.00
_cell_angle_gamma 90.00
_cell_formula_units_Z 8
_cell_length_a 19.6929(9)
_cell_length_b 12.2836(6)
_cell_length_c 24.7090(11)
_cell_measurement_reflns_used 9988
_cell_measurement_temperature 100(2)
_cell_measurement_theta_max 65.85
_cell_measurement_theta_min 3.58
_cell_volume 5977.1(5)
_computing_cell_refinement 'Bruker SAINT 7.68A'
_computing_data_collection 'Bruker APEX 2010.9.1'
_computing_data_reduction 'Bruker SADABS 2008/1'
_computing_molecular_graphics 'Bruker XP 5.1'
_computing_publication_material 'Bruker XCIF 2008/2'
_computing_structure_refinement 'Bruker SHELXTL 2008/4'
_computing_structure_solution 'Bruker SHELXTL 2008/4'
_diffrn_ambient_temperature 100(2)
_diffrn_measured_fraction_theta_full 0.997
_diffrn_measured_fraction_theta_max 0.997
_diffrn_measurement_device_type 'Bruker SMART APEX2 area detector'
_diffrn_measurement_method '0.5 deg wide \w exposures'
_diffrn_radiation_monochromator 'Quazar optics'
_diffrn_radiation_source 'ImuS micro-focus source with Quazar optics'
_diffrn_radiation_type Cu-K\a
_diffrn_radiation_wavelength 1.54178
_diffrn_reflns_av_R_equivalents 0.1061
_diffrn_reflns_av_sigmaI/netI 0.0327
_diffrn_reflns_limit_h_max 22
_diffrn_reflns_limit_h_min -23
_diffrn_reflns_limit_k_max 14
_diffrn_reflns_limit_k_min -14
_diffrn_reflns_limit_l_max 29
_diffrn_reflns_limit_l_min -29
_diffrn_reflns_number 76830
_diffrn_reflns_theta_full 66.49
_diffrn_reflns_theta_max 66.48
_diffrn_reflns_theta_min 3.58
_exptl_absorpt_coefficient_mu 6.399
_exptl_absorpt_correction_T_max 0.75
_exptl_absorpt_correction_T_min 0.65
_exptl_absorpt_correction_type multi-scan
_exptl_absorpt_process_details
;
 Bruker SADABS 2008/1
;
_exptl_crystal_colour orange
_exptl_crystal_density_diffrn 1.516
_exptl_crystal_density_method none
_exptl_crystal_description block
_exptl_crystal_F_000 2816
_exptl_crystal_size_max 0.06
_exptl_crystal_size_mid 0.03
_exptl_crystal_size_min 0.01
_refine_diff_density_max 0.370
_refine_diff_density_min -0.331
_refine_diff_density_rms 0.058
_refine_ls_extinction_coef noref
_refine_ls_extinction_method none
_refine_ls_goodness_of_fit_ref 1.037
_refine_ls_hydrogen_treatment mixed
_refine_ls_matrix_type full
_refine_ls_number_parameters 386
_refine_ls_number_reflns 5263
_refine_ls_number_restraints 0
_refine_ls_restrained_S_all 1.037
_refine_ls_R_factor_all 0.0505
_refine_ls_R_factor_gt 0.0342
_refine_ls_shift/su_max 0.001
_refine_ls_shift/su_mean 0.000
_refine_ls_structure_factor_coef Fsqd
_refine_ls_weighting_details 'calc w=1/[\s^2^(Fo^2^)+(0.0408P)^2^+3.1007P] where P=(Fo^2^+2Fc^2^)/3'
_refine_ls_weighting_scheme calc
_refine_ls_wR_factor_gt 0.0774
_refine_ls_wR_factor_ref 0.0835
_reflns_number_gt 4153
_reflns_number_total 5263
_reflns_threshold_expression >2sigma(I)
_cod_data_source_file ja400962h_si_002.cif
_cod_data_source_block V(N2H3)Cl2{(NC5H3)3N(CH2)4OBO2C2(CH3)4}(CCl2H2)_mfh234
_cod_original_sg_symbol_Hall '-P 2ac 2ab  '
_cod_original_sg_symbol_H-M 'P b c a '
_cod_database_code 4119428

loop_
_symmetry_equiv_pos_as_xyz
'x, y, z'
'x+1/2, -y+1/2, -z'
'-x, y+1/2, -z+1/2'
'-x+1/2, -y, z+1/2'
'-x, -y, -z'
'-x-1/2, y-1/2, z'
'x, -y-1/2, z-1/2'
'x-1/2, y, -z-1/2'

loop_
_atom_site_label
_atom_site_type_symbol
_atom_site_fract_x
_atom_site_fract_y
_atom_site_fract_z
_atom_site_U_iso_or_equiv
_atom_site_adp_type
_atom_site_occupancy
_atom_site_symmetry_multiplicity
_atom_site_calc_flag
_atom_site_refinement_flags
O1 O -0.06881(9) 0.38241(15) 0.51653(8) 0.0300(4) Uani 1 1 d .
C1 C -0.03546(13) 0.3085(2) 0.55273(11) 0.0272(6) Uani 1 1 d .
H1B H -0.0525 0.2337 0.5464 0.033 Uiso 1 1 calc R
H1A H -0.0460 0.3287 0.5906 0.033 Uiso 1 1 calc R
C2 C 0.04023(13) 0.3113(2) 0.54426(10) 0.0239(6) Uani 1 1 d .
H2A H 0.0575 0.3861 0.5500 0.029 Uiso 1 1 calc R
H2B H 0.0629 0.2625 0.5706 0.029 Uiso 1 1 calc R
C3 C 0.02116(12) 0.3489(2) 0.44987(11) 0.0234(6) Uani 1 1 d .
H3A H 0.0286 0.3228 0.4124 0.028 Uiso 1 1 calc R
H3B H 0.0407 0.4229 0.4529 0.028 Uiso 1 1 calc R
C4 C -0.05497(13) 0.3530(2) 0.46172(11) 0.0289(6) Uani 1 1 d .
H4B H -0.0767 0.4066 0.4373 0.035 Uiso 1 1 calc R
H4A H -0.0752 0.2808 0.4542 0.035 Uiso 1 1 calc R
N1 N 0.05554(10) 0.27532(16) 0.48833(8) 0.0192(4) Uani 1 1 d .
C5 C 0.12657(12) 0.26516(19) 0.47832(10) 0.0197(5) Uani 1 1 d .
C6 C 0.17250(13) 0.3370(2) 0.50267(11) 0.0248(6) Uani 1 1 d .
H6 H 0.1562 0.3949 0.5246 0.030 Uiso 1 1 calc R
C7 C 0.24122(13) 0.3237(2) 0.49490(10) 0.0255(6) Uani 1 1 d .
H7 H 0.2727 0.3732 0.5105 0.031 Uiso 1 1 calc R
C8 C 0.26337(13) 0.2375(2) 0.46406(10) 0.0233(6) Uani 1 1 d .
H8 H 0.3106 0.2250 0.4591 0.028 Uiso 1 1 calc R
C9 C 0.21598(12) 0.1690(2) 0.44037(10) 0.0195(5) Uani 1 1 d .
C10 C 0.23764(12) 0.0735(2) 0.40791(10) 0.0201(5) Uani 1 1 d .
C11 C 0.30470(13) 0.0386(2) 0.40269(10) 0.0237(6) Uani 1 1 d .
H11 H 0.3405 0.0776 0.4196 0.028 Uiso 1 1 calc R
C12 C 0.31829(12) -0.0540(2) 0.37248(10) 0.0243(6) Uani 1 1 d .
H12 H 0.3635 -0.0802 0.3696 0.029 Uiso 1 1 calc R
C13 C 0.26629(13) -0.1082(2) 0.34657(10) 0.0226(6) Uani 1 1 d .
H13 H 0.2752 -0.1705 0.3250 0.027 Uiso 1 1 calc R
C14 C 0.20038(12) -0.0693(2) 0.35279(10) 0.0197(5) Uani 1 1 d .
C15 C 0.13952(13) -0.1152(2) 0.32667(10) 0.0206(5) Uani 1 1 d .
C16 C 0.14026(14) -0.1960(2) 0.28795(11) 0.0296(6) Uani 1 1 d .
H16 H 0.1816 -0.2304 0.2780 0.035 Uiso 1 1 calc R
C17 C 0.07928(14) -0.2263(2) 0.26375(12) 0.0301(6) Uani 1 1 d .
H17 H 0.0784 -0.2808 0.2365 0.036 Uiso 1 1 calc R
C18 C 0.02019(13) -0.1757(2) 0.28000(11) 0.0256(6) Uani 1 1 d .
H18 H -0.0215 -0.1946 0.2631 0.031 Uiso 1 1 calc R
C19 C 0.02081(12) -0.0972(2) 0.32093(10) 0.0204(5) Uani 1 1 d .
C20 C -0.15473(12) 0.0210(2) 0.33043(10) 0.0220(5) Uani 1 1 d .
C21 C -0.16063(13) -0.1015(2) 0.34599(11) 0.0255(6) Uani 1 1 d .
C22 C -0.19465(14) 0.0542(2) 0.28095(11) 0.0302(6) Uani 1 1 d .
H22A H -0.1934 0.1335 0.2771 0.045 Uiso 1 1 calc R
H22B H -0.2419 0.0302 0.2849 0.045 Uiso 1 1 calc R
H22C H -0.1747 0.0203 0.2488 0.045 Uiso 1 1 calc R
C23 C -0.17440(14) 0.0966(2) 0.37741(12) 0.0320(6) Uani 1 1 d .
H23A H -0.1513 0.0728 0.4105 0.048 Uiso 1 1 calc R
H23B H -0.2237 0.0938 0.3829 0.048 Uiso 1 1 calc R
H23C H -0.1608 0.1713 0.3688 0.048 Uiso 1 1 calc R
C24 C -0.21191(14) -0.1275(3) 0.39007(14) 0.0417(8) Uani 1 1 d .
H24A H -0.2115 -0.2059 0.3974 0.063 Uiso 1 1 calc R
H24B H -0.2574 -0.1056 0.3781 0.063 Uiso 1 1 calc R
H24C H -0.2000 -0.0877 0.4231 0.063 Uiso 1 1 calc R
C25 C -0.17458(16) -0.1736(2) 0.29669(14) 0.0410(8) Uani 1 1 d .
H25A H -0.1421 -0.1563 0.2679 0.061 Uiso 1 1 calc R
H25B H -0.2209 -0.1605 0.2836 0.061 Uiso 1 1 calc R
H25C H -0.1698 -0.2503 0.3069 0.061 Uiso 1 1 calc R
O2 O -0.08308(8) 0.03579(13) 0.31958(7) 0.0208(4) Uani 1 1 d .
O3 O -0.09428(8) -0.12947(14) 0.36556(7) 0.0252(4) Uani 1 1 d .
B1 B -0.04647(14) -0.0457(2) 0.34957(12) 0.0204(6) Uani 1 1 d .
V1 V 0.08523(2) 0.05962(3) 0.400030(16) 0.01584(11) Uani 1 1 d .
N2 N 0.14757(10) 0.18368(16) 0.44585(8) 0.0171(4) Uani 1 1 d .
N3 N 0.18693(10) 0.01839(16) 0.38382(8) 0.0178(4) Uani 1 1 d .
N4 N 0.08091(10) -0.06821(16) 0.34294(8) 0.0185(4) Uani 1 1 d .
Cl1 Cl 0.10013(3) -0.04081(5) 0.48354(2) 0.02019(13) Uani 1 1 d .
Cl2 Cl 0.08859(3) 0.18499(5) 0.32504(2) 0.02295(14) Uani 1 1 d .
N5 N -0.01216(10) 0.00474(18) 0.40375(9) 0.0211(5) Uani 1 1 d .
H5 H -0.0230(15) -0.026(2) 0.4330(13) 0.033(9) Uiso 1 1 d .
N6 N -0.01165(11) 0.11606(18) 0.41413(10) 0.0236(5) Uani 1 1 d .
H6A H -0.0335(18) 0.133(3) 0.4471(16) 0.060(11) Uiso 1 1 d .
H6B H -0.0322(15) 0.151(3) 0.3866(13) 0.034(9) Uiso 1 1 d .
C26 C 0.05728(16) 0.4185(3) 0.68980(13) 0.0405(8) Uani 1 1 d .
H26A H 0.0555 0.3440 0.6745 0.049 Uiso 1 1 calc R
H26B H 0.0634 0.4122 0.7294 0.049 Uiso 1 1 calc R
Cl3 Cl -0.01979(4) 0.48644(7) 0.67597(3) 0.04220(19) Uani 1 1 d .
Cl4 Cl 0.12691(4) 0.48971(8) 0.66160(4) 0.0537(2) Uani 1 1 d .

loop_
_atom_site_aniso_label
_atom_site_aniso_U_11
_atom_site_aniso_U_22
_atom_site_aniso_U_33
_atom_site_aniso_U_23
_atom_site_aniso_U_13
_atom_site_aniso_U_12
O1 0.0233(10) 0.0306(10) 0.0360(11) -0.0054(8) 0.0008(8) 0.0041(8)
C1 0.0264(14) 0.0274(14) 0.0279(15) -0.0033(11) 0.0035(12) -0.0011(11)
C2 0.0222(13) 0.0261(14) 0.0234(14) -0.0027(11) -0.0009(11) 0.0009(11)
C3 0.0234(14) 0.0225(13) 0.0242(14) 0.0014(10) -0.0035(11) 0.0008(11)
C4 0.0231(14) 0.0332(15) 0.0303(15) 0.0005(12) -0.0027(12) 0.0013(12)
N1 0.0173(10) 0.0201(10) 0.0202(11) -0.0019(8) -0.0013(9) -0.0004(8)
C5 0.0194(13) 0.0205(12) 0.0192(12) 0.0025(10) -0.0016(10) -0.0014(10)
C6 0.0253(14) 0.0241(13) 0.0252(14) -0.0046(11) -0.0002(11) -0.0049(11)
C7 0.0211(14) 0.0308(14) 0.0246(14) -0.0040(11) -0.0024(11) -0.0103(11)
C8 0.0163(13) 0.0319(14) 0.0219(13) 0.0001(11) -0.0012(10) -0.0050(11)
C9 0.0162(12) 0.0235(13) 0.0188(12) 0.0037(10) -0.0017(10) -0.0010(10)
C10 0.0148(12) 0.0253(13) 0.0200(13) 0.0020(10) -0.0009(10) -0.0019(10)
C11 0.0157(12) 0.0319(15) 0.0236(14) 0.0010(11) -0.0015(10) -0.0023(11)
C12 0.0140(12) 0.0351(15) 0.0238(14) 0.0032(11) 0.0023(10) 0.0052(11)
C13 0.0199(13) 0.0267(14) 0.0211(13) 0.0012(10) 0.0040(10) 0.0036(11)
C14 0.0195(12) 0.0216(13) 0.0179(12) 0.0013(10) 0.0022(10) 0.0010(10)
C15 0.0178(12) 0.0221(13) 0.0219(13) -0.0012(10) 0.0020(10) 0.0009(10)
C16 0.0227(14) 0.0325(15) 0.0334(15) -0.0104(12) 0.0022(12) 0.0009(12)
C17 0.0291(15) 0.0305(15) 0.0307(15) -0.0099(12) 0.0006(12) -0.0023(12)
C18 0.0224(14) 0.0280(14) 0.0263(14) -0.0010(11) -0.0025(11) -0.0067(11)
C19 0.0183(13) 0.0219(13) 0.0210(13) 0.0022(10) -0.0007(10) -0.0026(10)
C20 0.0166(12) 0.0238(13) 0.0255(14) 0.0032(10) -0.0011(10) -0.0009(10)
C21 0.0140(12) 0.0279(14) 0.0347(15) 0.0091(12) -0.0061(11) -0.0019(11)
C22 0.0252(14) 0.0344(15) 0.0312(16) 0.0096(12) -0.0039(12) -0.0040(12)
C23 0.0224(14) 0.0378(16) 0.0357(16) -0.0050(13) 0.0015(12) 0.0047(12)
C24 0.0213(14) 0.0481(19) 0.056(2) 0.0244(16) 0.0030(14) 0.0016(13)
C25 0.0314(16) 0.0329(17) 0.059(2) -0.0067(15) -0.0154(15) -0.0009(13)
O2 0.0155(8) 0.0235(9) 0.0233(9) 0.0020(7) -0.0002(7) -0.0021(7)
O3 0.0158(9) 0.0277(10) 0.0321(10) 0.0088(8) -0.0042(8) -0.0004(7)
B1 0.0171(14) 0.0228(15) 0.0213(15) -0.0022(12) -0.0013(11) -0.0043(12)
V1 0.0111(2) 0.0194(2) 0.0170(2) -0.00138(16) 0.00025(16) 0.00036(16)
N2 0.0155(10) 0.0182(10) 0.0175(10) 0.0009(8) -0.0015(8) -0.0017(8)
N3 0.0137(10) 0.0224(11) 0.0173(10) 0.0003(8) 0.0008(8) -0.0004(8)
N4 0.0153(10) 0.0202(10) 0.0199(10) 0.0003(8) 0.0004(8) -0.0013(8)
Cl1 0.0158(3) 0.0243(3) 0.0205(3) 0.0027(2) -0.0002(2) -0.0015(2)
Cl2 0.0242(3) 0.0247(3) 0.0199(3) 0.0030(2) -0.0021(2) -0.0014(2)
N5 0.0164(11) 0.0285(12) 0.0185(11) -0.0023(9) 0.0010(9) 0.0005(9)
N6 0.0165(11) 0.0264(12) 0.0279(13) -0.0021(10) 0.0008(10) 0.0001(9)
C26 0.0365(17) 0.0477(19) 0.0373(18) 0.0141(14) -0.0085(14) -0.0035(14)
Cl3 0.0368(4) 0.0510(5) 0.0388(4) -0.0027(3) -0.0056(3) 0.0061(3)
Cl4 0.0351(4) 0.0635(5) 0.0624(6) 0.0197(4) -0.0096(4) -0.0120(4)

loop_
_atom_type_symbol
_atom_type_description
_atom_type_scat_dispersion_real
_atom_type_scat_dispersion_imag
_atom_type_scat_source
C C 0.0181 0.0091 'International Tables Vol C Tables 4.2.6.8 and 6.1.1.4'
H H 0.0000 0.0000 'International Tables Vol C Tables 4.2.6.8 and 6.1.1.4'
N N 0.0311 0.0180 'International Tables Vol C Tables 4.2.6.8 and 6.1.1.4'
O O 0.0492 0.0322 'International Tables Vol C Tables 4.2.6.8 and 6.1.1.4'
B B 0.0090 0.0039 'International Tables Vol C Tables 4.2.6.8 and 6.1.1.4'
V V 0.0687 2.1097 'International Tables Vol C Tables 4.2.6.8 and 6.1.1.4'
Cl Cl 0.3639 0.7018 'International Tables Vol C Tables 4.2.6.8 and 6.1.1.4'

loop_
_geom_angle_atom_site_label_1
_geom_angle_atom_site_label_2
_geom_angle_atom_site_label_3
_geom_angle
_geom_angle_publ_flag
C4 O1 C1 110.13(19) y
O1 C1 C2 110.6(2) y
O1 C1 H1B 109.5 n
C2 C1 H1B 109.5 n
O1 C1 H1A 109.5 n
C2 C1 H1A 109.5 n
H1B C1 H1A 108.1 n
N1 C2 C1 108.9(2) y
N1 C2 H2A 109.9 n
C1 C2 H2A 109.9 n
N1 C2 H2B 109.9 n
C1 C2 H2B 109.9 n
H2A C2 H2B 108.3 n
N1 C3 C4 110.3(2) y
N1 C3 H3A 109.6 n
C4 C3 H3A 109.6 n
N1 C3 H3B 109.6 n
C4 C3 H3B 109.6 n
H3A C3 H3B 108.1 n
O1 C4 C3 112.2(2) y
O1 C4 H4B 109.2 n
C3 C4 H4B 109.2 n
O1 C4 H4A 109.2 n
C3 C4 H4A 109.2 n
H4B C4 H4A 107.9 n
C5 N1 C3 113.1(2) y
C5 N1 C2 112.79(19) y
C3 N1 C2 108.96(19) y
N2 C5 C6 121.7(2) y
N2 C5 N1 118.0(2) y
C6 C5 N1 120.3(2) y
C7 C6 C5 120.1(2) y
C7 C6 H6 120.0 n
C5 C6 H6 120.0 n
C8 C7 C6 118.7(2) y
C8 C7 H7 120.7 n
C6 C7 H7 120.7 n
C7 C8 C9 119.2(2) y
C7 C8 H8 120.4 n
C9 C8 H8 120.4 n
N2 C9 C8 122.9(2) y
N2 C9 C10 116.2(2) y
C8 C9 C10 121.0(2) y
N3 C10 C11 120.5(2) y
N3 C10 C9 115.1(2) y
C11 C10 C9 124.4(2) y
C12 C11 C10 119.0(2) y
C12 C11 H11 120.5 n
C10 C11 H11 120.5 n
C13 C12 C11 120.2(2) y
C13 C12 H12 119.9 n
C11 C12 H12 119.9 n
C12 C13 C14 118.4(2) y
C12 C13 H13 120.8 n
C14 C13 H13 120.8 n
N3 C14 C13 121.3(2) y
N3 C14 C15 113.2(2) y
C13 C14 C15 125.4(2) y
N4 C15 C16 121.5(2) y
N4 C15 C14 113.7(2) y
C16 C15 C14 124.8(2) y
C15 C16 C17 118.8(3) y
C15 C16 H16 120.6 n
C17 C16 H16 120.6 n
C18 C17 C16 118.9(2) y
C18 C17 H17 120.6 n
C16 C17 H17 120.6 n
C17 C18 C19 120.9(2) y
C17 C18 H18 119.5 n
C19 C18 H18 119.5 n
N4 C19 C18 118.8(2) y
N4 C19 B1 115.8(2) y
C18 C19 B1 125.1(2) y
O2 C20 C22 108.9(2) y
O2 C20 C23 108.1(2) y
C22 C20 C23 108.5(2) y
O2 C20 C21 103.85(19) y
C22 C20 C21 114.9(2) y
C23 C20 C21 112.2(2) y
O3 C21 C24 108.3(2) y
O3 C21 C25 107.1(2) y
C24 C21 C25 109.3(2) y
O3 C21 C20 104.25(19) y
C24 C21 C20 115.4(2) y
C25 C21 C20 112.1(2) y
C20 C22 H22A 109.5 n
C20 C22 H22B 109.5 n
H22A C22 H22B 109.5 n
C20 C22 H22C 109.5 n
H22A C22 H22C 109.5 n
H22B C22 H22C 109.5 n
C20 C23 H23A 109.5 n
C20 C23 H23B 109.5 n
H23A C23 H23B 109.5 n
C20 C23 H23C 109.5 n
H23A C23 H23C 109.5 n
H23B C23 H23C 109.5 n
C21 C24 H24A 109.5 n
C21 C24 H24B 109.5 n
H24A C24 H24B 109.5 n
C21 C24 H24C 109.5 n
H24A C24 H24C 109.5 n
H24B C24 H24C 109.5 n
C21 C25 H25A 109.5 n
C21 C25 H25B 109.5 n
H25A C25 H25B 109.5 n
C21 C25 H25C 109.5 n
H25A C25 H25C 109.5 n
H25B C25 H25C 109.5 n
B1 O2 C20 107.80(18) y
C21 O3 B1 109.27(19) y
O2 B1 O3 108.0(2) y
O2 B1 N5 111.6(2) y
O3 B1 N5 108.5(2) y
O2 B1 C19 117.0(2) y
O3 B1 C19 111.8(2) y
N5 B1 C19 99.67(19) y
N5 V1 N6 39.72(9) y
N5 V1 N3 145.68(8) y
N6 V1 N3 174.19(9) y
N5 V1 N4 75.29(8) y
N6 V1 N4 109.02(9) y
N3 V1 N4 74.47(8) y
N5 V1 N2 135.43(8) y
N6 V1 N2 101.04(8) y
N3 V1 N2 74.97(7) y
N4 V1 N2 149.01(8) y
N5 V1 Cl2 105.80(7) y
N6 V1 Cl2 86.58(7) y
N3 V1 Cl2 88.93(6) y
N4 V1 Cl2 87.86(6) y
N2 V1 Cl2 86.53(5) y
N5 V1 Cl1 84.66(7) y
N6 V1 Cl1 98.02(7) y
N3 V1 Cl1 85.66(6) y
N4 V1 Cl1 101.25(6) y
N2 V1 Cl1 81.43(5) y
Cl2 V1 Cl1 167.72(3) y
C5 N2 C9 117.3(2) y
C5 N2 V1 129.20(16) y
C9 N2 V1 113.41(15) y
C10 N3 C14 120.5(2) y
C10 N3 V1 120.08(16) y
C14 N3 V1 119.17(16) y
C19 N4 C15 121.1(2) y
C19 N4 V1 120.02(16) y
C15 N4 V1 118.78(16) y
N6 N5 B1 122.1(2) y
N6 N5 V1 71.09(13) y
B1 N5 V1 118.80(16) y
N6 N5 H5 107(2) n
B1 N5 H5 115(2) n
V1 N5 H5 115(2) n
N5 N6 V1 69.19(13) y
N5 N6 H6A 112(2) n
V1 N6 H6A 130(2) n
N5 N6 H6B 109(2) n
V1 N6 H6B 116.6(19) n
H6A N6 H6B 110(3) n
Cl3 C26 Cl4 110.86(17) n
Cl3 C26 H26A 109.5 n
Cl4 C26 H26A 109.5 n
Cl3 C26 H26B 109.5 n
Cl4 C26 H26B 109.5 n
H26A C26 H26B 108.1 n

loop_
_geom_bond_atom_site_label_1
_geom_bond_atom_site_label_2
_geom_bond_distance
_geom_bond_publ_flag
O1 C4 1.428(3) y
O1 C1 1.434(3) y
C1 C2 1.506(4) y
C1 H1B 0.9900 n
C1 H1A 0.9900 n
C2 N1 1.482(3) y
C2 H2A 0.9900 n
C2 H2B 0.9900 n
C3 N1 1.476(3) y
C3 C4 1.528(4) y
C3 H3A 0.9900 n
C3 H3B 0.9900 n
C4 H4B 0.9900 n
C4 H4A 0.9900 n
N1 C5 1.426(3) y
C5 N2 1.348(3) y
C5 C6 1.399(3) y
C6 C7 1.376(4) y
C6 H6 0.9500 n
C7 C8 1.376(4) y
C7 H7 0.9500 n
C8 C9 1.386(3) y
C8 H8 0.9500 n
C9 N2 1.366(3) y
C9 C10 1.484(3) y
C10 N3 1.345(3) y
C10 C11 1.395(3) y
C11 C12 1.387(4) y
C11 H11 0.9500 n
C12 C13 1.379(4) y
C12 H12 0.9500 n
C13 C14 1.391(3) y
C13 H13 0.9500 n
C14 N3 1.349(3) y
C14 C15 1.473(3) y
C15 N4 1.351(3) y
C15 C16 1.379(4) y
C16 C17 1.392(4) y
C16 H16 0.9500 n
C17 C18 1.378(4) y
C17 H17 0.9500 n
C18 C19 1.398(4) y
C18 H18 0.9500 n
C19 N4 1.350(3) y
C19 B1 1.630(4) y
C20 O2 1.447(3) y
C20 C22 1.509(4) y
C20 C23 1.536(4) y
C20 C21 1.558(4) y
C21 O3 1.435(3) y
C21 C24 1.519(4) y
C21 C25 1.531(4) y
C22 H22A 0.9800 n
C22 H22B 0.9800 n
C22 H22C 0.9800 n
C23 H23A 0.9800 n
C23 H23B 0.9800 n
C23 H23C 0.9800 n
C24 H24A 0.9800 n
C24 H24B 0.9800 n
C24 H24C 0.9800 n
C25 H25A 0.9800 n
C25 H25B 0.9800 n
C25 H25C 0.9800 n
O2 B1 1.439(3) y
O3 B1 1.449(3) y
B1 N5 1.623(3) y
V1 N5 2.035(2) y
V1 N6 2.060(2) y
V1 N3 2.104(2) y
V1 N4 2.113(2) y
V1 N2 2.261(2) y
V1 Cl2 2.4103(7) y
V1 Cl1 2.4219(7) y
N5 N6 1.391(3) y
N5 H5 0.85(3) n
N6 H6A 0.94(4) n
N6 H6B 0.90(3) n
C26 Cl3 1.765(3) n
C26 Cl4 1.770(3) n
C26 H26A 0.9900 n
C26 H26B 0.9900 n
